data_7707158
loop_
_publ_author_name
'Yamaguchi, Masayuki'
'Iwamura, Sayaka'
'Mine, Kosuke'
'Murakawa, Hiroshi'
'Hanasaki, Noriaki'
'Matsuda, Masaki'

_publ_section_title
;
 An electrically conducting molecular crystal composed of a magnetic
 iron(iii) complex (S = 1/2) with a large aromatic ligand,
 1,2-naphthlalocyanine (C<sub>4h</sub> isomer): towards the development of
 molecular spintronics.
;
_journal_issue 17
_journal_name_full 'Dalton transactions (Cambridge, England : 2003)'
_journal_page_first 5789
_journal_page_last 5794
_journal_paper_doi 10.1039/d1dt00588j
_journal_volume 50
_journal_year 2021
_chemical_formula_sum 'C124 H68 Fe2 N20 P'
_chemical_formula_weight 1980.65
_space_group_crystal_system tetragonal
_space_group_IT_number 88
_space_group_name_Hall '-I 4ad'
_space_group_name_H-M_alt 'I 41/a :2'
_atom_sites_solution_hydrogens geom
_audit_creation_method SHELXL-2018/1
_audit_update_record
;
2021-02-21 deposited with the CCDC.	2021-04-01 downloaded from the CCDC.
;
_cell_angle_alpha 90
_cell_angle_beta 90
_cell_angle_gamma 90
_cell_formula_units_Z 4
_cell_length_a 32.3409(4)
_cell_length_b 32.3409(4)
_cell_length_c 8.6837(2)
_cell_measurement_reflns_used 10810
_cell_measurement_temperature 296(2)
_cell_measurement_theta_max 27.0360
_cell_measurement_theta_min 2.4170
_cell_volume 9082.6(3)
_computing_cell_refinement 'CrysAlisPro 1.171.40.53 (Rigaku OD, 2019)'
_computing_data_collection 'CrysAlisPro 1.171.40.53 (Rigaku OD, 2019)'
_computing_data_reduction 'CrysAlisPro 1.171.40.53 (Rigaku OD, 2019)'
_computing_structure_refinement 'SHELXL-2018/1 (Sheldrick, 2018)'
_computing_structure_solution 'SHELXT-2014 (Sheldrick, 2014)'
_diffrn_ambient_temperature 296(2)
_diffrn_detector_area_resol_mean 10.0000
_diffrn_measured_fraction_theta_full 1.000
_diffrn_measured_fraction_theta_max 0.946
_diffrn_measurement_device_type 'SuperNova, Single source at offset/far, HyPix3000'
_diffrn_measurement_method '\w scans'
_diffrn_radiation_type MoK\a
_diffrn_radiation_wavelength 0.71073
_diffrn_reflns_av_R_equivalents 0.0218
_diffrn_reflns_av_unetI/netI 0.0281
_diffrn_reflns_Laue_measured_fraction_full 1.000
_diffrn_reflns_Laue_measured_fraction_max 0.946
_diffrn_reflns_limit_h_max 39
_diffrn_reflns_limit_h_min -34
_diffrn_reflns_limit_k_max 39
_diffrn_reflns_limit_k_min -40
_diffrn_reflns_limit_l_max 10
_diffrn_reflns_limit_l_min -11
_diffrn_reflns_number 20506
_diffrn_reflns_point_group_measured_fraction_full 1.000
_diffrn_reflns_point_group_measured_fraction_max 0.946
_diffrn_reflns_theta_full 25.242
_diffrn_reflns_theta_max 27.139
_diffrn_reflns_theta_min 2.429
_diffrn_source 'micro-focus sealed X-ray tube'
_exptl_absorpt_coefficient_mu 0.407
_exptl_absorpt_correction_T_max 1.00000
_exptl_absorpt_correction_T_min 0.82125
_exptl_absorpt_correction_type empirical
_exptl_absorpt_process_details
;
CrysAlisPro 1.171.40.53 (Rigaku Oxford Diffraction, 2019)
Empirical absorption correction using spherical harmonics,
 implemented in SCALE3 ABSPACK scaling algorithm.
;
_exptl_crystal_colour black
_exptl_crystal_density_diffrn 1.448
_exptl_crystal_description needle
_exptl_crystal_F_000 4076
_exptl_crystal_size_max 0.300
_exptl_crystal_size_mid 0.150
_exptl_crystal_size_min 0.150
_refine_diff_density_max 0.349
_refine_diff_density_min -0.314
_refine_diff_density_rms 0.050
_refine_ls_extinction_method none
_refine_ls_goodness_of_fit_ref 1.079
_refine_ls_hydrogen_treatment constr
_refine_ls_matrix_type full
_refine_ls_number_parameters 333
_refine_ls_number_reflns 4754
_refine_ls_number_restraints 0
_refine_ls_restrained_S_all 1.079
_refine_ls_R_factor_all 0.0624
_refine_ls_R_factor_gt 0.0448
_refine_ls_shift/su_max 0.000
_refine_ls_shift/su_mean 0.000
_refine_ls_structure_factor_coef Fsqd
_refine_ls_weighting_details 'w=1/[\s^2^(Fo^2^)+(0.1000P)^2^] where P=(Fo^2^+2Fc^2^)/3'
_refine_ls_weighting_scheme calc
_refine_ls_wR_factor_gt 0.1385
_refine_ls_wR_factor_ref 0.1500
_reflns_Friedel_coverage 0.000
_reflns_number_gt 3640
_reflns_number_total 4754
_reflns_threshold_expression 'I > 2\s(I)'
_cod_data_source_file d1dt00588j2.cif
_cod_data_source_block Fe12Nc
_cod_depositor_comments 'Adding full bibliography for 7707158.cif.'
_cod_original_sg_symbol_H-M 'I 41/a'
_cod_database_code 7707158
_shelx_shelxl_version_number 2018/1
_shelx_space_group_comment
;
The symmetry employed for this shelxl refinement is uniquely defined
by the following loop, which should always be used as a source of
symmetry information in preference to the above space-group names.
They are only intended as comments.
;
_shelx_estimated_absorpt_t_min 0.888
_shelx_estimated_absorpt_t_max 0.941

loop_
_space_group_symop_operation_xyz
'x, y, z'
'-x, -y+1/2, z'
'-y+3/4, x+1/4, z+1/4'
'y+1/4, -x+1/4, z+1/4'
'x+1/2, y+1/2, z+1/2'
'-x+1/2, -y+1, z+1/2'
'-y+5/4, x+3/4, z+3/4'
'y+3/4, -x+3/4, z+3/4'
'-x, -y, -z'
'x, y-1/2, -z'
'y-3/4, -x-1/4, -z-1/4'
'-y-1/4, x-1/4, -z-1/4'
'-x+1/2, -y+1/2, -z+1/2'
'x+1/2, y, -z+1/2'
'y-1/4, -x+1/4, -z+1/4'
'-y+1/4, x+1/4, -z+1/4'

loop_
_atom_site_label
_atom_site_type_symbol
_atom_site_fract_x
_atom_site_fract_y
_atom_site_fract_z
_atom_site_U_iso_or_equiv
_atom_site_adp_type
_atom_site_occupancy
_atom_site_site_symmetry_order
_atom_site_calc_flag
_atom_site_refinement_flags_posn
_atom_site_refinement_flags_adp
_atom_site_refinement_flags_occupancy
_atom_site_disorder_assembly
_atom_site_disorder_group
Fe1 Fe 0.000000 0.000000 0.500000 0.03856(16) Uani 1 2 d S . P . .
N1 N 0.01918(5) 0.03289(5) 0.32924(19) 0.0421(4) Uani 1 1 d . . . . .
N2 N 0.08360(5) 0.05850(5) 0.4303(2) 0.0476(4) Uani 1 1 d . . . . .
N3 N 0.04893(5) 0.01502(5) 0.61644(19) 0.0408(4) Uani 1 1 d . . . . .
N4 N 0.03706(5) -0.02192(5) 0.85184(19) 0.0440(4) Uani 1 1 d . . . . .
C1 C -0.00133(6) 0.03818(6) 0.1914(2) 0.0408(5) Uani 1 1 d . . . . .
C2 C 0.02197(6) 0.06602(6) 0.0944(2) 0.0447(5) Uani 1 1 d . . . . .
C3 C 0.01342(7) 0.08039(7) -0.0544(3) 0.0513(5) Uani 1 1 d . . . . .
H3 H -0.010394 0.072580 -0.106904 0.062 Uiso 1 1 calc R U . . .
C4 C 0.04193(7) 0.10654(7) -0.1187(3) 0.0557(6) Uani 1 1 d . . . . .
H4 H 0.037227 0.116287 -0.217946 0.067 Uiso 1 1 calc R U . . .
C5 C 0.07802(7) 0.11933(7) -0.0415(3) 0.0507(5) Uani 1 1 d . . . . .
C6 C 0.10697(8) 0.14625(8) -0.1109(3) 0.0647(7) Uani 1 1 d . . . . .
H6 H 0.102409 0.155625 -0.210696 0.078 Uiso 1 1 calc R U . . .
C7 C 0.14140(8) 0.15865(9) -0.0338(3) 0.0702(7) Uani 1 1 d . . . . .
H7 H 0.159996 0.176476 -0.081383 0.084 Uiso 1 1 calc R U . . .
C8 C 0.14919(8) 0.14498(8) 0.1156(3) 0.0703(7) Uani 1 1 d . . . . .
H8 H 0.172529 0.154370 0.167535 0.084 Uiso 1 1 calc R U . . .
C9 C 0.12306(7) 0.11808(8) 0.1863(3) 0.0606(6) Uani 1 1 d . . . . .
H9 H 0.129176 0.108361 0.284475 0.073 Uiso 1 1 calc R U . . .
C10 C 0.08645(7) 0.10477(6) 0.1108(3) 0.0485(5) Uani 1 1 d . . . . .
C11 C 0.05708(6) 0.07741(6) 0.1747(2) 0.0442(5) Uani 1 1 d . . . . .
C12 C 0.05460(6) 0.05579(6) 0.3223(2) 0.0431(5) Uani 1 1 d . . . . .
C13 C 0.08081(6) 0.03930(6) 0.5637(2) 0.0452(5) Uani 1 1 d . . . . .
C14 C 0.11294(6) 0.04117(6) 0.6792(3) 0.0490(5) Uani 1 1 d . . . . .
C15 C 0.15135(7) 0.06124(8) 0.6767(3) 0.0628(7) Uani 1 1 d . . . . .
H15 H 0.160255 0.075812 0.590516 0.075 Uiso 1 1 calc R U . . .
C16 C 0.17515(8) 0.05849(8) 0.8063(3) 0.0677(7) Uani 1 1 d . . . . .
H16 H 0.200618 0.071837 0.807508 0.081 Uiso 1 1 calc R U . . .
C17 C 0.16276(7) 0.03627(7) 0.9383(3) 0.0594(6) Uani 1 1 d . . . . .
C18 C 0.18780(8) 0.03368(9) 1.0713(3) 0.0757(8) Uani 1 1 d . . . . .
H18 H 0.213385 0.046808 1.071767 0.091 Uiso 1 1 calc R U . . .
C19 C 0.17557(10) 0.01265(10) 1.1979(4) 0.0812(9) Uani 1 1 d . . . . .
H19 H 0.192944 0.011244 1.283055 0.097 Uiso 1 1 calc R U . . .
C20 C 0.13703(9) -0.00704(9) 1.2020(3) 0.0683(7) Uani 1 1 d . . . . .
H20 H 0.128708 -0.021056 1.290284 0.082 Uiso 1 1 calc R U . . .
C21 C 0.11173(8) -0.00564(7) 1.0767(3) 0.0565(6) Uani 1 1 d . . . . .
H21 H 0.086204 -0.018855 1.080134 0.068 Uiso 1 1 calc R U . . .
C22 C 0.12373(7) 0.01568(6) 0.9408(3) 0.0501(5) Uani 1 1 d . . . . .
C23 C 0.09944(6) 0.01885(6) 0.8047(2) 0.0440(5) Uani 1 1 d . . . . .
C24 C 0.05924(6) 0.00219(6) 0.7615(2) 0.0411(5) Uani 1 1 d . . . . .
N5 N 0.04803(8) -0.07559(7) 0.3709(3) 0.0791(7) Uani 1 1 d . . . . .
C25 C 0.03001(7) -0.04837(6) 0.4170(2) 0.0454(5) Uani 1 1 d . . . . .
P1 P 0.000000 0.250000 0.125000 0.0567(3) Uani 1 4 d S T P . .
C26 C 0.02312(8) 0.21234(7) 0.2492(3) 0.0597(6) Uani 1 1 d . . . . .
C27 C 0.06244(9) 0.21920(9) 0.3071(4) 0.0773(8) Uani 1 1 d . . . . .
H27 H 0.077878 0.241548 0.272009 0.093 Uiso 1 1 calc R U . . .
C28 C 0.07870(10) 0.19309(9) 0.4163(4) 0.0860(9) Uani 1 1 d . . . . .
H28 H 0.105157 0.197490 0.454935 0.103 Uiso 1 1 calc R U . . .
C29 C 0.05531(11) 0.16038(10) 0.4677(4) 0.0867(9) Uani 1 1 d . . . . .
H29 H 0.066508 0.142396 0.540064 0.104 Uiso 1 1 calc R U . . .
C30 C 0.01596(10) 0.15356(9) 0.4151(4) 0.0855(9) Uani 1 1 d . . . . .
H30 H 0.000214 0.131882 0.454006 0.103 Uiso 1 1 calc R U . . .
C31 C 0.00006(9) 0.17951(8) 0.3030(4) 0.0750(8) Uani 1 1 d . . . . .
H31 H -0.026283 0.174783 0.263831 0.090 Uiso 1 1 calc R U . . .

loop_
_atom_site_aniso_label
_atom_site_aniso_U_11
_atom_site_aniso_U_22
_atom_site_aniso_U_33
_atom_site_aniso_U_23
_atom_site_aniso_U_13
_atom_site_aniso_U_12
Fe1 0.0413(2) 0.0371(2) 0.0372(3) 0.00626(16) -0.00575(17) -0.00199(15)
N1 0.0443(9) 0.0404(9) 0.0415(10) 0.0056(7) -0.0048(8) -0.0021(7)
N2 0.0482(10) 0.0482(10) 0.0464(11) 0.0087(8) -0.0043(8) -0.0064(7)
N3 0.0429(9) 0.0400(8) 0.0396(9) 0.0042(7) -0.0053(7) -0.0011(7)
N4 0.0463(9) 0.0435(9) 0.0422(10) 0.0041(8) -0.0045(8) 0.0023(7)
C1 0.0472(11) 0.0381(10) 0.0370(11) 0.0018(9) -0.0037(9) 0.0035(8)
C2 0.0526(12) 0.0410(11) 0.0406(12) 0.0043(9) 0.0003(9) 0.0018(9)
C3 0.0580(13) 0.0510(12) 0.0448(13) 0.0090(10) -0.0071(10) 0.0017(10)
C4 0.0703(15) 0.0537(13) 0.0432(13) 0.0117(10) -0.0011(11) 0.0038(11)
C5 0.0566(13) 0.0472(12) 0.0484(13) 0.0101(10) 0.0051(11) 0.0010(10)
C6 0.0728(16) 0.0648(15) 0.0565(16) 0.0176(12) 0.0082(13) -0.0042(13)
C7 0.0678(16) 0.0720(17) 0.0708(18) 0.0231(14) 0.0096(14) -0.0156(13)
C8 0.0616(15) 0.0786(18) 0.0707(18) 0.0180(14) -0.0028(13) -0.0219(13)
C9 0.0587(14) 0.0661(15) 0.0569(15) 0.0141(12) -0.0008(12) -0.0115(11)
C10 0.0533(12) 0.0454(11) 0.0468(12) 0.0083(10) 0.0020(10) -0.0001(9)
C11 0.0489(11) 0.0411(11) 0.0427(12) 0.0059(9) -0.0005(9) 0.0019(9)
C12 0.0469(11) 0.0393(10) 0.0432(12) 0.0056(9) -0.0020(9) -0.0015(8)
C13 0.0452(11) 0.0425(11) 0.0478(13) 0.0047(9) -0.0027(10) -0.0023(9)
C14 0.0470(12) 0.0472(12) 0.0528(14) -0.0003(10) -0.0072(10) -0.0037(9)
C15 0.0536(13) 0.0733(16) 0.0615(16) 0.0080(13) -0.0089(12) -0.0147(12)
C16 0.0520(14) 0.0753(17) 0.0759(19) -0.0014(15) -0.0144(13) -0.0137(12)
C17 0.0535(13) 0.0616(14) 0.0631(16) -0.0079(12) -0.0151(12) 0.0005(11)
C18 0.0642(16) 0.0847(19) 0.078(2) -0.0028(17) -0.0278(15) -0.0053(14)
C19 0.080(2) 0.090(2) 0.074(2) -0.0113(17) -0.0366(16) 0.0096(16)
C20 0.0807(18) 0.0720(17) 0.0522(15) -0.0013(13) -0.0180(13) 0.0080(14)
C21 0.0610(14) 0.0582(14) 0.0503(14) -0.0009(11) -0.0136(11) 0.0085(11)
C22 0.0516(12) 0.0459(12) 0.0529(14) -0.0078(10) -0.0159(10) 0.0054(9)
C23 0.0462(11) 0.0393(10) 0.0465(12) -0.0009(9) -0.0086(10) 0.0017(8)
C24 0.0473(11) 0.0358(10) 0.0403(12) 0.0023(8) -0.0080(9) 0.0027(8)
N5 0.1021(18) 0.0697(14) 0.0656(15) -0.0045(12) -0.0135(13) 0.0204(13)
C25 0.0543(12) 0.0441(11) 0.0378(12) 0.0044(9) -0.0072(10) 0.0024(9)
P1 0.0519(4) 0.0519(4) 0.0662(8) 0.000 0.000 0.000
C26 0.0593(14) 0.0538(13) 0.0659(16) 0.0020(12) -0.0034(12) -0.0011(11)
C27 0.0709(17) 0.0709(17) 0.090(2) 0.0157(16) -0.0203(16) -0.0156(14)
C28 0.084(2) 0.085(2) 0.090(2) 0.0164(18) -0.0239(18) -0.0074(16)
C29 0.109(3) 0.078(2) 0.073(2) 0.0130(16) -0.0146(18) 0.0066(18)
C30 0.095(2) 0.0738(19) 0.088(2) 0.0241(17) -0.0032(18) -0.0152(16)
C31 0.0668(17) 0.0678(17) 0.091(2) 0.0145(15) -0.0012(15) -0.0099(13)

loop_
_atom_type_symbol
_atom_type_description
_atom_type_scat_dispersion_real
_atom_type_scat_dispersion_imag
_atom_type_scat_source
C C 0.0033 0.0016 'International Tables Vol C Tables 4.2.6.8 and 6.1.1.4'
H H 0.0000 0.0000 'International Tables Vol C Tables 4.2.6.8 and 6.1.1.4'
N N 0.0061 0.0033 'International Tables Vol C Tables 4.2.6.8 and 6.1.1.4'
P P 0.1023 0.0942 'International Tables Vol C Tables 4.2.6.8 and 6.1.1.4'
Fe Fe 0.3463 0.8444 'International Tables Vol C Tables 4.2.6.8 and 6.1.1.4'

loop_
_geom_angle_atom_site_label_1
_geom_angle_atom_site_label_2
_geom_angle_atom_site_label_3
_geom_angle
_geom_angle_site_symmetry_1
_geom_angle_site_symmetry_3
_geom_angle_publ_flag
N1 Fe1 N1 180.0 9_556 . ?
N1 Fe1 N3 90.02(7) 9_556 9_556 ?
N1 Fe1 N3 89.98(7) . 9_556 ?
N1 Fe1 N3 89.99(7) 9_556 . ?
N1 Fe1 N3 90.02(7) . . ?
N3 Fe1 N3 180.00(5) 9_556 . ?
N1 Fe1 C25 90.10(8) 9_556 . ?
N1 Fe1 C25 89.90(8) . . ?
N3 Fe1 C25 90.71(8) 9_556 . ?
N3 Fe1 C25 89.29(8) . . ?
N1 Fe1 C25 89.90(8) 9_556 9_556 ?
N1 Fe1 C25 90.10(8) . 9_556 ?
N3 Fe1 C25 89.29(8) 9_556 9_556 ?
N3 Fe1 C25 90.71(8) . 9_556 ?
C25 Fe1 C25 180.0 . 9_556 ?
C12 N1 C1 107.34(16) . . ?
C12 N1 Fe1 127.10(14) . . ?
C1 N1 Fe1 125.55(13) . . ?
C13 N2 C12 122.76(18) . . ?
C24 N3 C13 107.30(16) . . ?
C24 N3 Fe1 127.08(13) . . ?
C13 N3 Fe1 125.55(13) . . ?
C24 N4 C1 122.77(18) . 9_556 ?
N4 C1 N1 128.07(18) 9_556 . ?
N4 C1 C2 122.51(18) 9_556 . ?
N1 C1 C2 109.41(17) . . ?
C11 C2 C3 122.63(19) . . ?
C11 C2 C1 107.46(18) . . ?
C3 C2 C1 129.91(19) . . ?
C4 C3 C2 116.6(2) . . ?
C3 C4 C5 123.0(2) . . ?
C4 C5 C6 121.8(2) . . ?
C4 C5 C10 120.11(19) . . ?
C6 C5 C10 118.1(2) . . ?
C7 C6 C5 120.9(2) . . ?
C6 C7 C8 120.9(2) . . ?
C9 C8 C7 120.7(2) . . ?
C8 C9 C10 120.3(2) . . ?
C11 C10 C9 124.7(2) . . ?
C11 C10 C5 116.22(19) . . ?
C9 C10 C5 119.09(19) . . ?
C2 C11 C10 121.38(19) . . ?
C2 C11 C12 105.66(17) . . ?
C10 C11 C12 132.95(19) . . ?
N2 C12 N1 126.64(18) . . ?
N2 C12 C11 123.24(18) . . ?
N1 C12 C11 110.12(17) . . ?
N2 C13 N3 127.83(18) . . ?
N2 C13 C14 122.77(19) . . ?
N3 C13 C14 109.40(18) . . ?
C23 C14 C15 122.4(2) . . ?
C23 C14 C13 107.40(18) . . ?
C15 C14 C13 130.2(2) . . ?
C16 C15 C14 117.1(2) . . ?
C15 C16 C17 122.8(2) . . ?
C16 C17 C18 122.1(2) . . ?
C16 C17 C22 120.1(2) . . ?
C18 C17 C22 117.8(2) . . ?
C19 C18 C17 121.8(3) . . ?
C18 C19 C20 120.7(3) . . ?
C21 C20 C19 119.9(3) . . ?
C20 C21 C22 121.0(2) . . ?
C21 C22 C23 125.0(2) . . ?
C21 C22 C17 118.8(2) . . ?
C23 C22 C17 116.2(2) . . ?
C14 C23 C22 121.33(19) . . ?
C14 C23 C24 105.85(17) . . ?
C22 C23 C24 132.8(2) . . ?
N4 C24 N3 126.51(18) . . ?
N4 C24 C23 123.47(18) . . ?
N3 C24 C23 110.02(17) . . ?
N5 C25 Fe1 178.3(2) . . ?
C26 P1 C26 111.27(8) . 15 ?
C26 P1 C26 105.93(16) . 2 ?
C26 P1 C26 111.27(8) 15 2 ?
C26 P1 C26 111.27(8) . 16 ?
C26 P1 C26 105.94(16) 15 16 ?
C26 P1 C26 111.27(8) 2 16 ?
C31 C26 C27 119.8(2) . . ?
C31 C26 P1 120.1(2) . . ?
C27 C26 P1 119.54(19) . . ?
C28 C27 C26 120.2(3) . . ?
C27 C28 C29 119.1(3) . . ?
C30 C29 C28 121.8(3) . . ?
C29 C30 C31 118.8(3) . . ?
C26 C31 C30 120.3(3) . . ?

loop_
_geom_bond_atom_site_label_1
_geom_bond_atom_site_label_2
_geom_bond_distance
_geom_bond_site_symmetry_2
_geom_bond_publ_flag
Fe1 N1 1.9275(16) 9_556 ?
Fe1 N1 1.9275(16) . ?
Fe1 N3 1.9398(16) 9_556 ?
Fe1 N3 1.9398(16) . ?
Fe1 C25 1.977(2) . ?
Fe1 C25 1.977(2) 9_556 ?
N1 C12 1.365(2) . ?
N1 C1 1.379(3) . ?
N2 C13 1.318(3) . ?
N2 C12 1.329(3) . ?
N3 C24 1.368(3) . ?
N3 C13 1.374(2) . ?
N4 C24 1.318(3) . ?
N4 C1 1.324(2) 9_556 ?
C1 C2 1.445(3) . ?
C2 C11 1.383(3) . ?
C2 C3 1.401(3) . ?
C3 C4 1.370(3) . ?
C4 C5 1.408(3) . ?
C5 C6 1.414(3) . ?
C5 C10 1.430(3) . ?
C6 C7 1.360(4) . ?
C7 C8 1.394(4) . ?
C8 C9 1.359(3) . ?
C9 C10 1.420(3) . ?
C10 C11 1.412(3) . ?
C11 C12 1.462(3) . ?
C13 C14 1.445(3) . ?
C14 C23 1.378(3) . ?
C14 C15 1.402(3) . ?
C15 C16 1.366(3) . ?
C16 C17 1.411(4) . ?
C17 C18 1.413(3) . ?
C17 C22 1.427(3) . ?
C18 C19 1.352(4) . ?
C19 C20 1.400(4) . ?
C20 C21 1.362(3) . ?
C21 C22 1.420(3) . ?
C22 C23 1.423(3) . ?
C23 C24 1.457(3) . ?
N5 C25 1.129(3) . ?
P1 C26 1.790(2) . ?
P1 C26 1.790(2) 15 ?
P1 C26 1.790(2) 2 ?
P1 C26 1.790(2) 16 ?
C26 C31 1.379(3) . ?
C26 C27 1.385(3) . ?
C27 C28 1.374(4) . ?
C28 C29 1.375(4) . ?
C29 C30 1.370(4) . ?
C30 C31 1.384(4) . ?

loop_
_geom_torsion_atom_site_label_1
_geom_torsion_atom_site_label_2
_geom_torsion_atom_site_label_3
_geom_torsion_atom_site_label_4
_geom_torsion
_geom_torsion_site_symmetry_1
_geom_torsion_site_symmetry_2
_geom_torsion_site_symmetry_3
_geom_torsion_site_symmetry_4
_geom_torsion_publ_flag
C12 N1 C1 N4 -179.60(19) . . . 9_556 ?
Fe1 N1 C1 N4 -0.9(3) . . . 9_556 ?
C12 N1 C1 C2 -0.7(2) . . . . ?
Fe1 N1 C1 C2 178.01(13) . . . . ?
N4 C1 C2 C11 179.29(18) 9_556 . . . ?
N1 C1 C2 C11 0.4(2) . . . . ?
N4 C1 C2 C3 -1.1(3) 9_556 . . . ?
N1 C1 C2 C3 180.0(2) . . . . ?
C11 C2 C3 C4 0.3(3) . . . . ?
C1 C2 C3 C4 -179.2(2) . . . . ?
C2 C3 C4 C5 -0.8(3) . . . . ?
C3 C4 C5 C6 179.8(2) . . . . ?
C3 C4 C5 C10 0.4(4) . . . . ?
C4 C5 C6 C7 179.2(2) . . . . ?
C10 C5 C6 C7 -1.4(4) . . . . ?
C5 C6 C7 C8 0.3(4) . . . . ?
C6 C7 C8 C9 1.7(5) . . . . ?
C7 C8 C9 C10 -2.5(4) . . . . ?
C8 C9 C10 C11 -179.1(2) . . . . ?
C8 C9 C10 C5 1.4(4) . . . . ?
C4 C5 C10 C11 0.4(3) . . . . ?
C6 C5 C10 C11 -179.0(2) . . . . ?
C4 C5 C10 C9 180.0(2) . . . . ?
C6 C5 C10 C9 0.6(3) . . . . ?
C3 C2 C11 C10 0.5(3) . . . . ?
C1 C2 C11 C10 -179.86(18) . . . . ?
C3 C2 C11 C12 -179.50(19) . . . . ?
C1 C2 C11 C12 0.1(2) . . . . ?
C9 C10 C11 C2 179.6(2) . . . . ?
C5 C10 C11 C2 -0.8(3) . . . . ?
C9 C10 C11 C12 -0.4(4) . . . . ?
C5 C10 C11 C12 179.2(2) . . . . ?
C13 N2 C12 N1 -1.8(3) . . . . ?
C13 N2 C12 C11 179.1(2) . . . . ?
C1 N1 C12 N2 -178.4(2) . . . . ?
Fe1 N1 C12 N2 2.9(3) . . . . ?
C1 N1 C12 C11 0.8(2) . . . . ?
Fe1 N1 C12 C11 -177.89(13) . . . . ?
C2 C11 C12 N2 178.63(19) . . . . ?
C10 C11 C12 N2 -1.4(4) . . . . ?
C2 C11 C12 N1 -0.6(2) . . . . ?
C10 C11 C12 N1 179.4(2) . . . . ?
C12 N2 C13 N3 -1.7(3) . . . . ?
C12 N2 C13 C14 178.0(2) . . . . ?
C24 N3 C13 N2 -179.1(2) . . . . ?
Fe1 N3 C13 N2 3.7(3) . . . . ?
C24 N3 C13 C14 1.2(2) . . . . ?
Fe1 N3 C13 C14 -176.02(13) . . . . ?
N2 C13 C14 C23 178.2(2) . . . . ?
N3 C13 C14 C23 -2.0(2) . . . . ?
N2 C13 C14 C15 -1.1(4) . . . . ?
N3 C13 C14 C15 178.6(2) . . . . ?
C23 C14 C15 C16 -1.1(4) . . . . ?
C13 C14 C15 C16 178.2(2) . . . . ?
C14 C15 C16 C17 0.7(4) . . . . ?
C15 C16 C17 C18 179.9(3) . . . . ?
C15 C16 C17 C22 -0.5(4) . . . . ?
C16 C17 C18 C19 179.4(3) . . . . ?
C22 C17 C18 C19 -0.2(4) . . . . ?
C17 C18 C19 C20 -0.8(5) . . . . ?
C18 C19 C20 C21 1.0(4) . . . . ?
C19 C20 C21 C22 -0.2(4) . . . . ?
C20 C21 C22 C23 -179.9(2) . . . . ?
C20 C21 C22 C17 -0.9(3) . . . . ?
C16 C17 C22 C21 -178.6(2) . . . . ?
C18 C17 C22 C21 1.1(3) . . . . ?
C16 C17 C22 C23 0.6(3) . . . . ?
C18 C17 C22 C23 -179.8(2) . . . . ?
C15 C14 C23 C22 1.3(3) . . . . ?
C13 C14 C23 C22 -178.16(19) . . . . ?
C15 C14 C23 C24 -178.6(2) . . . . ?
C13 C14 C23 C24 1.9(2) . . . . ?
C21 C22 C23 C14 178.1(2) . . . . ?
C17 C22 C23 C14 -1.0(3) . . . . ?
C21 C22 C23 C24 -2.0(4) . . . . ?
C17 C22 C23 C24 178.9(2) . . . . ?
C1 N4 C24 N3 2.2(3) 9_556 . . . ?
C1 N4 C24 C23 -177.21(18) 9_556 . . . ?
C13 N3 C24 N4 -179.46(19) . . . . ?
Fe1 N3 C24 N4 -2.3(3) . . . . ?
C13 N3 C24 C23 0.0(2) . . . . ?
Fe1 N3 C24 C23 177.20(13) . . . . ?
C14 C23 C24 N4 178.22(19) . . . . ?
C22 C23 C24 N4 -1.7(4) . . . . ?
C14 C23 C24 N3 -1.3(2) . . . . ?
C22 C23 C24 N3 178.8(2) . . . . ?
C26 P1 C26 C31 -34.1(2) 15 . . . ?
C26 P1 C26 C31 87.0(2) 2 . . . ?
C26 P1 C26 C31 -152.0(3) 16 . . . ?
C26 P1 C26 C27 154.4(3) 15 . . . ?
C26 P1 C26 C27 -84.5(2) 2 . . . ?
C26 P1 C26 C27 36.5(2) 16 . . . ?
C31 C26 C27 C28 0.9(5) . . . . ?
P1 C26 C27 C28 172.4(3) . . . . ?
C26 C27 C28 C29 -0.5(5) . . . . ?
C27 C28 C29 C30 -1.2(5) . . . . ?
C28 C29 C30 C31 2.4(5) . . . . ?
C27 C26 C31 C30 0.3(4) . . . . ?
P1 C26 C31 C30 -171.1(2) . . . . ?
C29 C30 C31 C26 -2.0(5) . . . . ?
